data_7245079
loop_
_publ_author_name
'Draoui, Youssef'
'Radi, Smaail'
'Tanan, Amine'
'Oulmidi, Afaf'
'Miras, Haralampos N.'
'Benabbes, Redouane'
'Ouahhoudo, Sabir'
'Mamri, Samira'
'Rotaru, Aurelian'
'Garcia, Yann'

_publ_section_title
;
 Novel family of bis-pyrazole coordination complexes as potent
 antibacterial and antifungal agents
;
_journal_issue 28
_journal_name_full 'RSC Advances'
_journal_page_first 17755
_journal_page_last 17764
_journal_paper_doi 10.1039/D2RA03414J
_journal_volume 12
_journal_year 2022
_chemical_formula_moiety 'C26 H42 N9 Ni O2, 2(Cl O4)'
_chemical_formula_sum 'C26 H42 Cl2 N9 Ni O10'
_chemical_formula_weight 770.29
_space_group_crystal_system monoclinic
_space_group_IT_number 14
_space_group_name_Hall '-P 2ybc'
_space_group_name_H-M_alt 'P 1 21/c 1'
_atom_sites_solution_hydrogens mixed
_atom_sites_solution_primary direct
_atom_sites_solution_secondary difmap
_audit_creation_method SHELXL-2018/3
_audit_update_record
;
2022-02-23 deposited with the CCDC.	2022-06-07 downloaded from the CCDC.
;
_cell_angle_alpha 90
_cell_angle_beta 98.616(3)
_cell_angle_gamma 90
_cell_formula_units_Z 4
_cell_length_a 10.909(2)
_cell_length_b 21.821(5)
_cell_length_c 14.531(3)
_cell_measurement_reflns_used 9901
_cell_measurement_temperature 150(2)
_cell_measurement_theta_max 26.751
_cell_measurement_theta_min 2.344
_cell_volume 3420.0(12)
_computing_cell_refinement 'Bruker SAINT'
_computing_data_collection 'Bruker APEX2'
_computing_data_reduction 'Bruker SAINT'
_computing_molecular_graphics 'Bruker SHELXTL'
_computing_publication_material 'Bruker SHELXTL'
_computing_structure_refinement 'SHELXL-2018/3 (Sheldrick, 2018)'
_computing_structure_solution 'SHELXT 2014/5 (Sheldrick, 2014)'
_diffrn_ambient_temperature 150(2)
_diffrn_measured_fraction_theta_full 1.000
_diffrn_measured_fraction_theta_max 0.990
_diffrn_measurement_device_type 'Bruker APEX-II CCD'
_diffrn_measurement_method '\f and \w scans'
_diffrn_radiation_type MoK\a
_diffrn_radiation_wavelength 0.71073
_diffrn_reflns_av_R_equivalents 0.0460
_diffrn_reflns_av_unetI/netI 0.0372
_diffrn_reflns_Laue_measured_fraction_full 1.000
_diffrn_reflns_Laue_measured_fraction_max 0.990
_diffrn_reflns_limit_h_max 13
_diffrn_reflns_limit_h_min -13
_diffrn_reflns_limit_k_max 27
_diffrn_reflns_limit_k_min -23
_diffrn_reflns_limit_l_max 18
_diffrn_reflns_limit_l_min -18
_diffrn_reflns_number 28750
_diffrn_reflns_point_group_measured_fraction_full 1.000
_diffrn_reflns_point_group_measured_fraction_max 0.990
_diffrn_reflns_theta_full 25.242
_diffrn_reflns_theta_max 26.874
_diffrn_reflns_theta_min 1.697
_diffrn_source 'fine-focus sealed tube'
_exptl_absorpt_coefficient_mu 0.790
_exptl_absorpt_correction_T_max 0.7454
_exptl_absorpt_correction_T_min 0.4779
_exptl_absorpt_correction_type empirical
_exptl_absorpt_process_details SADABS
_exptl_crystal_colour blue
_exptl_crystal_density_diffrn 1.496
_exptl_crystal_description block
_exptl_crystal_F_000 1612
_exptl_crystal_size_max 0.200
_exptl_crystal_size_mid 0.180
_exptl_crystal_size_min 0.150
_refine_diff_density_max 1.121
_refine_diff_density_min -0.691
_refine_diff_density_rms 0.085
_refine_ls_extinction_method none
_refine_ls_goodness_of_fit_ref 1.022
_refine_ls_hydrogen_treatment mixed
_refine_ls_matrix_type full
_refine_ls_number_parameters 524
_refine_ls_number_reflns 7293
_refine_ls_number_restraints 17
_refine_ls_restrained_S_all 1.029
_refine_ls_R_factor_all 0.0524
_refine_ls_R_factor_gt 0.0449
_refine_ls_shift/su_max 0.001
_refine_ls_shift/su_mean 0.000
_refine_ls_structure_factor_coef Fsqd
_refine_ls_weighting_details 'w=1/[\s^2^(Fo^2^)+(0.0689P)^2^+4.2911P] where P=(Fo^2^+2Fc^2^)/3'
_refine_ls_weighting_scheme calc
_refine_ls_wR_factor_gt 0.1191
_refine_ls_wR_factor_ref 0.1261
_reflns_Friedel_coverage 0.000
_reflns_number_gt 6342
_reflns_number_total 7293
_reflns_threshold_expression 'I > 2\s(I)'
_cod_data_source_file d2ra03414j2.cif
_cod_data_source_block shelx_CCDC2
_cod_original_cell_volume 3420.2(13)
_cod_original_sg_symbol_H-M 'P 21/c'
_cod_database_code 7245079
_shelx_shelxl_version_number 2018/3
_shelx_space_group_comment
;
The symmetry employed for this shelxl refinement is uniquely defined
by the following loop, which should always be used as a source of
symmetry information in preference to the above space-group names.
They are only intended as comments.
;
_shelx_estimated_absorpt_t_min 0.858
_shelx_estimated_absorpt_t_max 0.891

loop_
_space_group_symop_operation_xyz
'x, y, z'
'-x, y+1/2, -z+1/2'
'-x, -y, -z'
'x, -y-1/2, z-1/2'

loop_
_atom_site_label
_atom_site_type_symbol
_atom_site_fract_x
_atom_site_fract_y
_atom_site_fract_z
_atom_site_U_iso_or_equiv
_atom_site_adp_type
_atom_site_occupancy
_atom_site_site_symmetry_order
_atom_site_calc_flag
_atom_site_refinement_flags_posn
_atom_site_refinement_flags_adp
_atom_site_refinement_flags_occupancy
_atom_site_disorder_assembly
_atom_site_disorder_group
C1 C 0.3595(2) 0.51381(13) 0.9504(2) 0.0325(6) Uani 1 1 d . . . A 1
H1A H 0.399305 0.474383 0.967869 0.049 Uiso 1 1 calc R U . A 1
H1B H 0.363403 0.539859 1.005675 0.049 Uiso 1 1 calc R U . A 1
H1C H 0.402593 0.534036 0.904224 0.049 Uiso 1 1 calc R U . A 1
C2 C 0.1415(3) 0.59581(15) 0.9783(2) 0.0443(8) Uani 1 1 d . . . A 1
H2A H 0.176598 0.585498 1.042498 0.066 Uiso 1 1 calc R U . A 1
H2B H 0.059257 0.614123 0.977391 0.066 Uiso 1 1 calc R U . A 1
H2C H 0.195870 0.625100 0.953082 0.066 Uiso 1 1 calc R U . A 1
C3 C 0.1302(2) 0.53878(12) 0.92013(19) 0.0279(5) Uani 1 1 d . . . A 1
C4 C 0.0281(2) 0.51151(12) 0.86834(19) 0.0285(5) Uani 1 1 d . . . A 1
H4 H -0.055429 0.525204 0.861046 0.034 Uiso 1 1 calc R U . A 1
C5 C 0.0742(2) 0.45931(11) 0.82885(16) 0.0197(4) Uani 1 1 d . . . A 1
C6 C 0.0150(2) 0.41100(10) 0.76897(16) 0.0189(4) Uani 1 1 d . . . A 1
C7 C -0.1096(2) 0.39786(12) 0.73642(17) 0.0240(5) Uani 1 1 d . . . A 1
H7 H -0.180246 0.420980 0.746347 0.029 Uiso 1 1 calc R U . A 1
C8 C -0.1076(2) 0.34387(11) 0.68665(17) 0.0228(5) Uani 1 1 d . . . A 1
C9 C -0.2116(2) 0.30723(14) 0.6352(2) 0.0337(6) Uani 1 1 d . . . A 1
H9A H -0.202424 0.305140 0.569244 0.051 Uiso 1 1 calc R U . A 1
H9B H -0.290710 0.326792 0.641637 0.051 Uiso 1 1 calc R U . A 1
H9C H -0.209802 0.265708 0.661109 0.051 Uiso 1 1 calc R U . A 1
C10 C 0.0591(2) 0.26949(11) 0.65817(16) 0.0229(5) Uani 1 1 d . . . A 1
H10A H 0.146419 0.274482 0.648350 0.028 Uiso 1 1 calc R U . A 1
H10B H 0.009539 0.258450 0.597702 0.028 Uiso 1 1 calc R U . A 1
C11 C 0.0508(2) 0.21768(11) 0.72813(18) 0.0261(5) Uani 1 1 d . . . A 1
H11A H -0.027974 0.221889 0.753656 0.031 Uiso 1 1 calc R U . A 1
H11B H 0.048404 0.178007 0.694872 0.031 Uiso 1 1 calc R U . A 1
C12 C 0.1127(2) 0.18964(11) 0.89109(17) 0.0223(5) Uani 1 1 d . . . A 1
H12A H 0.048939 0.217059 0.910477 0.027 Uiso 1 1 calc R U . A 1
H12B H 0.184232 0.189604 0.941842 0.027 Uiso 1 1 calc R U . A 1
C13 C 0.0595(3) 0.12466(11) 0.88181(19) 0.0275(5) Uani 1 1 d . . . A 1
H13A H -0.014000 0.123999 0.832712 0.033 Uiso 1 1 calc R U . A 1
H13B H 0.122168 0.096397 0.862905 0.033 Uiso 1 1 calc R U . A 1
C14 C 0.0224(3) 0.10287(14) 0.9732(2) 0.0325(6) Uani 1 1 d . . . A 1
H14A H 0.094964 0.103800 1.021931 0.049 Uiso 1 1 calc R U . A 1
H14B H -0.009456 0.060888 0.965819 0.049 Uiso 1 1 calc R U . A 1
H14C H -0.042062 0.129867 0.990669 0.049 Uiso 1 1 calc R U . A 1
C15 C 0.2646(2) 0.18211(11) 0.78241(19) 0.0262(5) Uani 1 1 d . . . A 1
H15A H 0.244121 0.166550 0.717941 0.031 Uiso 1 1 calc R U . A 1
H15B H 0.278990 0.146109 0.824097 0.031 Uiso 1 1 calc R U . A 1
C16 C 0.3855(2) 0.21868(11) 0.78978(17) 0.0224(5) Uani 1 1 d . . . A 1
H16A H 0.392897 0.244647 0.846210 0.027 Uiso 1 1 calc R U . A 1
H16B H 0.455904 0.189595 0.797945 0.027 Uiso 1 1 calc R U . A 1
C17 C 0.5073(3) 0.18248(12) 0.6210(2) 0.0337(6) Uani 1 1 d . . . A 1
H17A H 0.577697 0.176342 0.670611 0.051 Uiso 1 1 calc R U . A 1
H17B H 0.536454 0.181317 0.560446 0.051 Uiso 1 1 calc R U . A 1
H17C H 0.446159 0.149918 0.623865 0.051 Uiso 1 1 calc R U . A 1
C18 C 0.4490(2) 0.24329(11) 0.63350(18) 0.0230(5) Uani 1 1 d . . . A 1
C19 C 0.4407(2) 0.29486(11) 0.57766(17) 0.0234(5) Uani 1 1 d . . . A 1
H19 H 0.468771 0.299216 0.519203 0.028 Uiso 1 1 calc R U . A 1
C20 C 0.3823(2) 0.33931(11) 0.62531(16) 0.0192(4) Uani 1 1 d . . . A 1
C21 C 0.3533(2) 0.40342(11) 0.60489(16) 0.0194(4) Uani 1 1 d . . . A 1
C22 C 0.3639(2) 0.43970(11) 0.52693(17) 0.0235(5) Uani 1 1 d . . . A 1
H22 H 0.392339 0.427482 0.471033 0.028 Uiso 1 1 calc R U . A 1
C23 C 0.3238(2) 0.49741(11) 0.54935(17) 0.0229(5) Uani 1 1 d . . . A 1
C24 C 0.3139(3) 0.55534(12) 0.4933(2) 0.0311(6) Uani 1 1 d . . . A 1
H24A H 0.226337 0.564894 0.472664 0.047 Uiso 1 1 calc R U . A 1
H24B H 0.356180 0.549982 0.438913 0.047 Uiso 1 1 calc R U . A 1
H24C H 0.352753 0.589025 0.531720 0.047 Uiso 1 1 calc R U . A 1
C25 C 0.2499(3) 0.54323(12) 0.69057(19) 0.0281(5) Uani 1 1 d . . . A 1
H25A H 0.244084 0.581218 0.654195 0.042 Uiso 1 1 calc R U . A 1
H25B H 0.309395 0.548712 0.747539 0.042 Uiso 1 1 calc R U . A 1
H25C H 0.168278 0.533162 0.706944 0.042 Uiso 1 1 calc R U . A 1
C26 C 0.1995(3) 0.33529(13) 0.97214(19) 0.0331(6) Uani 1 1 d . . . A 1
H26A H 0.234198 0.373743 0.999496 0.050 Uiso 1 1 calc R U . A 1
H26B H 0.213076 0.302602 1.018803 0.050 Uiso 1 1 calc R U . A 1
H26C H 0.110334 0.340328 0.951543 0.050 Uiso 1 1 calc R U . A 1
N1 N 0.23027(19) 0.50361(9) 0.91075(14) 0.0220(4) Uani 1 1 d . . . A 1
N2 N 0.19745(17) 0.45440(9) 0.85468(13) 0.0188(4) Uani 1 1 d . . . A 1
N3 N 0.09061(18) 0.36831(9) 0.74104(13) 0.0180(4) Uani 1 1 d . . . A 1
N4 N 0.01380(18) 0.32742(9) 0.69060(13) 0.0194(4) Uani 1 1 d . . . A 1
N5 N 0.15443(18) 0.21651(9) 0.80624(14) 0.0201(4) Uani 1 1 d . . . A 1
N6 N 0.39567(18) 0.25765(9) 0.70993(14) 0.0198(4) Uani 1 1 d . . . A 1
N7 N 0.35397(17) 0.31666(9) 0.70551(13) 0.0186(4) Uani 1 1 d . . . A 1
N8 N 0.30943(17) 0.43583(9) 0.67137(13) 0.0184(4) Uani 1 1 d . . . A 1
N9 N 0.29121(17) 0.49358(9) 0.63560(14) 0.0201(4) Uani 1 1 d . . . A 1
Ni1 Ni 0.28020(2) 0.38266(2) 0.78893(2) 0.01551(10) Uani 1 1 d . . . A 1
O1 O 0.5515(9) 0.5656(5) 0.7008(8) 0.048(2) Uani 0.5 1 d D . P B 1
O2 O 0.6860(12) 0.5461(6) 0.8522(6) 0.088(4) Uani 0.5 1 d D . P B 1
O3 O 0.5955(9) 0.4645(4) 0.7379(5) 0.0416(17) Uani 0.5 1 d D . P B 1
O4 O 0.7392(7) 0.5322(3) 0.7122(5) 0.044(2) Uani 0.5 1 d D . P B 1
O5 O 0.6520(6) 0.3073(3) 0.8288(4) 0.0379(12) Uiso 0.5 1 d D . P C 1
O6 O 0.6418(6) 0.2228(5) 0.9367(4) 0.075(3) Uani 0.5 1 d D . P C 1
O7 O 0.7379(9) 0.2128(3) 0.8091(3) 0.059(2) Uani 0.5 1 d D . P C 1
O8 O 0.8297(16) 0.2671(12) 0.931(2) 0.049(4) Uani 0.5 1 d D . P C 1
O9 O 0.46203(16) 0.39579(9) 0.85701(12) 0.0223(3) Uiso 1 1 d D . . A 1
O10 O 0.25946(15) 0.31943(7) 0.89371(11) 0.0200(3) Uiso 1 1 d . . . A 1
Cl1 Cl 0.6393(4) 0.5267(2) 0.7580(4) 0.0239(8) Uani 0.5 1 d D . P B 1
Cl2 Cl 0.7111(7) 0.2530(4) 0.8793(5) 0.0376(19) Uani 0.5 1 d D . P C 1
Cl1' Cl 0.6363(6) 0.5270(3) 0.7693(4) 0.0511(17) Uani 0.5 1 d D . P D 2
O3' O 0.6211(9) 0.4624(4) 0.7790(8) 0.089(4) Uani 0.5 1 d D . P D 2
O1' O 0.5380(11) 0.5616(6) 0.7295(12) 0.115(6) Uani 0.5 1 d D . P D 2
O2' O 0.635(3) 0.5458(7) 0.8541(9) 0.244(14) Uani 0.5 1 d D . P D 2
O4' O 0.7518(8) 0.5344(5) 0.7379(11) 0.137(7) Uani 0.5 1 d D . P D 2
Cl2' Cl 0.7184(7) 0.2590(4) 0.8812(4) 0.0264(11) Uani 0.5 1 d D . P E 2
O5' O 0.7013(14) 0.2015(4) 0.8498(18) 0.273(13) Uani 0.5 1 d D . P E 2
O7' O 0.6421(9) 0.2696(9) 0.9485(7) 0.175(8) Uani 0.5 1 d D . P E 2
O8' O 0.8409(15) 0.2759(11) 0.920(2) 0.049(5) Uani 0.5 1 d D . P E 2
O6' O 0.6575(14) 0.3010(8) 0.8248(14) 0.196(8) Uani 0.5 1 d D . P E 2
H61 H 0.500(3) 0.4169(12) 0.8193(17) 0.028(7) Uiso 1 1 d D . . . .
H60 H 0.503(3) 0.3612(18) 0.858(2) 0.050(10) Uiso 1 1 d . . . . .

loop_
_atom_site_aniso_label
_atom_site_aniso_U_11
_atom_site_aniso_U_22
_atom_site_aniso_U_33
_atom_site_aniso_U_23
_atom_site_aniso_U_13
_atom_site_aniso_U_12
C1 0.0258(13) 0.0275(14) 0.0397(15) -0.0099(11) -0.0098(11) -0.0003(11)
C2 0.0391(16) 0.0330(16) 0.061(2) -0.0260(15) 0.0077(14) 0.0021(13)
C3 0.0277(13) 0.0210(12) 0.0350(13) -0.0088(10) 0.0047(10) 0.0034(10)
C4 0.0217(12) 0.0240(13) 0.0396(14) -0.0096(11) 0.0036(10) 0.0059(10)
C5 0.0177(10) 0.0166(11) 0.0245(11) -0.0017(9) 0.0023(8) 0.0009(9)
C6 0.0154(10) 0.0166(11) 0.0243(11) 0.0001(9) 0.0015(8) 0.0011(8)
C7 0.0164(11) 0.0245(12) 0.0298(12) -0.0007(10) -0.0008(9) 0.0017(9)
C8 0.0179(11) 0.0222(12) 0.0260(11) 0.0026(9) -0.0040(9) -0.0036(9)
C9 0.0246(13) 0.0326(15) 0.0401(15) -0.0022(12) -0.0076(11) -0.0094(11)
C10 0.0266(12) 0.0176(11) 0.0236(11) -0.0046(9) 0.0003(9) -0.0020(9)
C11 0.0289(13) 0.0140(11) 0.0331(13) -0.0008(9) -0.0030(10) -0.0057(10)
C12 0.0201(11) 0.0182(11) 0.0290(12) -0.0024(9) 0.0052(9) -0.0023(9)
C13 0.0297(13) 0.0200(12) 0.0341(13) 0.0002(10) 0.0090(11) -0.0040(10)
C14 0.0288(13) 0.0320(15) 0.0379(15) 0.0056(11) 0.0088(11) -0.0066(11)
C15 0.0275(13) 0.0133(11) 0.0411(14) 0.0004(10) 0.0157(11) 0.0010(9)
C16 0.0187(11) 0.0170(11) 0.0322(12) 0.0032(9) 0.0065(9) 0.0053(9)
C17 0.0387(15) 0.0202(13) 0.0458(16) -0.0055(11) 0.0180(12) 0.0077(11)
C18 0.0185(11) 0.0180(12) 0.0332(13) -0.0053(9) 0.0062(9) -0.0006(9)
C19 0.0227(11) 0.0214(12) 0.0271(12) -0.0039(9) 0.0077(9) -0.0016(9)
C20 0.0154(10) 0.0184(11) 0.0240(11) -0.0019(9) 0.0035(8) -0.0030(8)
C21 0.0155(10) 0.0187(11) 0.0232(11) 0.0005(9) 0.0010(8) -0.0004(9)
C22 0.0215(11) 0.0250(12) 0.0242(11) 0.0020(9) 0.0047(9) -0.0023(9)
C23 0.0169(11) 0.0210(12) 0.0300(12) 0.0071(9) 0.0016(9) -0.0003(9)
C24 0.0297(13) 0.0261(14) 0.0384(14) 0.0137(11) 0.0083(11) 0.0056(11)
C25 0.0312(13) 0.0168(12) 0.0369(14) 0.0032(10) 0.0071(11) 0.0062(10)
C26 0.0433(16) 0.0273(14) 0.0307(13) 0.0001(11) 0.0120(12) 0.0032(12)
N1 0.0217(10) 0.0161(10) 0.0265(10) -0.0071(8) -0.0018(8) -0.0008(8)
N2 0.0182(9) 0.0148(9) 0.0224(9) -0.0039(7) -0.0004(7) 0.0011(7)
N3 0.0181(9) 0.0137(9) 0.0211(9) -0.0031(7) -0.0007(7) -0.0022(7)
N4 0.0199(9) 0.0150(9) 0.0218(9) -0.0015(7) -0.0017(7) -0.0028(7)
N5 0.0190(9) 0.0124(9) 0.0293(10) -0.0004(7) 0.0053(8) 0.0006(7)
N6 0.0170(9) 0.0132(9) 0.0299(10) -0.0010(8) 0.0057(8) 0.0006(7)
N7 0.0181(9) 0.0123(9) 0.0260(10) -0.0004(7) 0.0058(7) 0.0018(7)
N8 0.0165(9) 0.0133(9) 0.0248(9) 0.0021(7) 0.0013(7) 0.0017(7)
N9 0.0175(9) 0.0148(9) 0.0273(10) 0.0043(7) 0.0012(8) 0.0016(7)
Ni1 0.01339(16) 0.01176(16) 0.02101(16) -0.00066(10) 0.00139(11) 0.00083(10)
O1 0.028(4) 0.034(4) 0.077(4) 0.023(4) -0.011(3) -0.008(3)
O2 0.138(7) 0.089(7) 0.030(4) -0.015(4) -0.015(4) 0.054(5)
O3 0.042(3) 0.021(3) 0.060(4) 0.003(2) 0.002(3) -0.009(2)
O4 0.071(5) 0.017(3) 0.055(3) 0.004(2) 0.050(3) 0.004(3)
O6 0.028(3) 0.152(8) 0.037(3) 0.066(4) -0.013(2) -0.027(4)
O7 0.107(6) 0.043(4) 0.025(2) -0.011(2) -0.001(3) 0.006(3)
O8 0.032(6) 0.042(8) 0.069(5) 0.000(4) -0.006(6) -0.007(4)
Cl1 0.0269(13) 0.0135(14) 0.0315(11) 0.0005(8) 0.0050(10) -0.0019(10)
Cl2 0.0236(19) 0.048(3) 0.037(2) 0.0122(18) -0.0068(14) -0.0068(14)
Cl1' 0.074(3) 0.0181(17) 0.072(3) 0.0047(15) 0.046(2) 0.0055(15)
O3' 0.077(7) 0.014(3) 0.199(12) 0.014(6) 0.095(8) -0.006(4)
O1' 0.035(5) 0.065(8) 0.233(18) -0.069(8) -0.024(8) 0.026(5)
O2' 0.60(4) 0.089(8) 0.085(8) 0.045(6) 0.173(15) 0.161(15)
O4' 0.016(3) 0.045(5) 0.336(18) 0.061(8) -0.020(6) -0.006(3)
Cl2' 0.0217(18) 0.0327(16) 0.0263(17) -0.0017(11) 0.0086(14) -0.0031(12)
O5' 0.136(11) 0.020(4) 0.58(3) -0.095(11) -0.199(17) 0.029(6)
O7' 0.059(5) 0.39(2) 0.090(6) -0.076(11) 0.046(5) -0.058(10)
O8' 0.018(3) 0.031(6) 0.098(13) -0.019(8) 0.006(4) -0.003(4)
O6' 0.099(8) 0.162(12) 0.307(19) 0.114(12) -0.041(9) 0.055(8)

loop_
_atom_type_symbol
_atom_type_description
_atom_type_scat_dispersion_real
_atom_type_scat_dispersion_imag
_atom_type_scat_source
C C 0.0033 0.0016 'International Tables Vol C Tables 4.2.6.8 and 6.1.1.4'
H H 0.0000 0.0000 'International Tables Vol C Tables 4.2.6.8 and 6.1.1.4'
N N 0.0061 0.0033 'International Tables Vol C Tables 4.2.6.8 and 6.1.1.4'
Ni Ni 0.3393 1.1124 'International Tables Vol C Tables 4.2.6.8 and 6.1.1.4'
O O 0.0106 0.0060 'International Tables Vol C Tables 4.2.6.8 and 6.1.1.4'
Cl Cl 0.1484 0.1585 'International Tables Vol C Tables 4.2.6.8 and 6.1.1.4'

loop_
_geom_angle_atom_site_label_1
_geom_angle_atom_site_label_2
_geom_angle_atom_site_label_3
_geom_angle
_geom_angle_site_symmetry_1
_geom_angle_site_symmetry_3
_geom_angle_publ_flag
N1 C1 H1A 109.5 . . ?
N1 C1 H1B 109.5 . . ?
H1A C1 H1B 109.5 . . ?
N1 C1 H1C 109.5 . . ?
H1A C1 H1C 109.5 . . ?
H1B C1 H1C 109.5 . . ?
C3 C2 H2A 109.5 . . ?
C3 C2 H2B 109.5 . . ?
H2A C2 H2B 109.5 . . ?
C3 C2 H2C 109.5 . . ?
H2A C2 H2C 109.5 . . ?
H2B C2 H2C 109.5 . . ?
N1 C3 C4 107.2(2) . . ?
N1 C3 C2 121.8(2) . . ?
C4 C3 C2 131.0(2) . . ?
C3 C4 C5 105.3(2) . . ?
C3 C4 H4 127.4 . . ?
C5 C4 H4 127.4 . . ?
N2 C5 C4 110.8(2) . . ?
N2 C5 C6 116.4(2) . . ?
C4 C5 C6 132.8(2) . . ?
N3 C6 C7 111.3(2) . . ?
N3 C6 C5 116.4(2) . . ?
C7 C6 C5 132.2(2) . . ?
C8 C7 C6 105.1(2) . . ?
C8 C7 H7 127.5 . . ?
C6 C7 H7 127.5 . . ?
N4 C8 C7 107.0(2) . . ?
N4 C8 C9 122.7(2) . . ?
C7 C8 C9 130.3(2) . . ?
C8 C9 H9A 109.5 . . ?
C8 C9 H9B 109.5 . . ?
H9A C9 H9B 109.5 . . ?
C8 C9 H9C 109.5 . . ?
H9A C9 H9C 109.5 . . ?
H9B C9 H9C 109.5 . . ?
N4 C10 C11 111.6(2) . . ?
N4 C10 H10A 109.3 . . ?
C11 C10 H10A 109.3 . . ?
N4 C10 H10B 109.3 . . ?
C11 C10 H10B 109.3 . . ?
H10A C10 H10B 108.0 . . ?
N5 C11 C10 114.08(19) . . ?
N5 C11 H11A 108.7 . . ?
C10 C11 H11A 108.7 . . ?
N5 C11 H11B 108.7 . . ?
C10 C11 H11B 108.7 . . ?
H11A C11 H11B 107.6 . . ?
N5 C12 C13 116.7(2) . . ?
N5 C12 H12A 108.1 . . ?
C13 C12 H12A 108.1 . . ?
N5 C12 H12B 108.1 . . ?
C13 C12 H12B 108.1 . . ?
H12A C12 H12B 107.3 . . ?
C14 C13 C12 111.1(2) . . ?
C14 C13 H13A 109.4 . . ?
C12 C13 H13A 109.4 . . ?
C14 C13 H13B 109.4 . . ?
C12 C13 H13B 109.4 . . ?
H13A C13 H13B 108.0 . . ?
C13 C14 H14A 109.5 . . ?
C13 C14 H14B 109.5 . . ?
H14A C14 H14B 109.5 . . ?
C13 C14 H14C 109.5 . . ?
H14A C14 H14C 109.5 . . ?
H14B C14 H14C 109.5 . . ?
N5 C15 C16 115.7(2) . . ?
N5 C15 H15A 108.3 . . ?
C16 C15 H15A 108.3 . . ?
N5 C15 H15B 108.3 . . ?
C16 C15 H15B 108.3 . . ?
H15A C15 H15B 107.4 . . ?
N6 C16 C15 114.6(2) . . ?
N6 C16 H16A 108.6 . . ?
C15 C16 H16A 108.6 . . ?
N6 C16 H16B 108.6 . . ?
C15 C16 H16B 108.6 . . ?
H16A C16 H16B 107.6 . . ?
C18 C17 H17A 109.5 . . ?
C18 C17 H17B 109.5 . . ?
H17A C17 H17B 109.5 . . ?
C18 C17 H17C 109.5 . . ?
H17A C17 H17C 109.5 . . ?
H17B C17 H17C 109.5 . . ?
N6 C18 C19 107.0(2) . . ?
N6 C18 C17 122.9(2) . . ?
C19 C18 C17 130.0(2) . . ?
C18 C19 C20 105.6(2) . . ?
C18 C19 H19 127.2 . . ?
C20 C19 H19 127.2 . . ?
N7 C20 C19 110.8(2) . . ?
N7 C20 C21 117.3(2) . . ?
C19 C20 C21 131.8(2) . . ?
N8 C21 C22 111.5(2) . . ?
N8 C21 C20 116.8(2) . . ?
C22 C21 C20 131.8(2) . . ?
C23 C22 C21 104.8(2) . . ?
C23 C22 H22 127.6 . . ?
C21 C22 H22 127.6 . . ?
N9 C23 C22 107.3(2) . . ?
N9 C23 C24 123.1(2) . . ?
C22 C23 C24 129.6(2) . . ?
C23 C24 H24A 109.5 . . ?
C23 C24 H24B 109.5 . . ?
H24A C24 H24B 109.5 . . ?
C23 C24 H24C 109.5 . . ?
H24A C24 H24C 109.5 . . ?
H24B C24 H24C 109.5 . . ?
N9 C25 H25A 109.5 . . ?
N9 C25 H25B 109.5 . . ?
H25A C25 H25B 109.5 . . ?
N9 C25 H25C 109.5 . . ?
H25A C25 H25C 109.5 . . ?
H25B C25 H25C 109.5 . . ?
O10 C26 H26A 109.5 . . ?
O10 C26 H26B 109.5 . . ?
H26A C26 H26B 109.5 . . ?
O10 C26 H26C 109.5 . . ?
H26A C26 H26C 109.5 . . ?
H26B C26 H26C 109.5 . . ?
C3 N1 N2 111.24(19) . . ?
C3 N1 C1 128.2(2) . . ?
N2 N1 C1 120.6(2) . . ?
C5 N2 N1 105.43(18) . . ?
C5 N2 Ni1 114.27(15) . . ?
N1 N2 Ni1 139.87(15) . . ?
C6 N3 N4 105.08(18) . . ?
C6 N3 Ni1 114.44(15) . . ?
N4 N3 Ni1 140.45(15) . . ?
N3 N4 C8 111.44(19) . . ?
N3 N4 C10 122.03(19) . . ?
C8 N4 C10 125.9(2) . . ?
C11 N5 C12 110.34(19) . . ?
C11 N5 C15 112.2(2) . . ?
C12 N5 C15 110.30(18) . . ?
N7 N6 C18 110.98(19) . . ?
N7 N6 C16 121.60(19) . . ?
C18 N6 C16 127.4(2) . . ?
C20 N7 N6 105.65(18) . . ?
C20 N7 Ni1 113.75(15) . . ?
N6 N7 Ni1 140.16(15) . . ?
C21 N8 N9 105.04(18) . . ?
C21 N8 Ni1 113.76(15) . . ?
N9 N8 Ni1 141.03(15) . . ?
C23 N9 N8 111.42(19) . . ?
C23 N9 C25 127.3(2) . . ?
N8 N9 C25 121.10(19) . . ?
O10 Ni1 O9 86.83(7) . . ?
O10 Ni1 N3 86.24(7) . . ?
O9 Ni1 N3 171.31(7) . . ?
O10 Ni1 N2 93.42(7) . . ?
O9 Ni1 N2 97.10(7) . . ?
N3 Ni1 N2 78.10(7) . . ?
O10 Ni1 N7 93.44(7) . . ?
O9 Ni1 N7 87.09(7) . . ?
N3 Ni1 N7 98.54(7) . . ?
N2 Ni1 N7 172.15(7) . . ?
O10 Ni1 N8 171.62(7) . . ?
O9 Ni1 N8 93.39(7) . . ?
N3 Ni1 N8 94.23(7) . . ?
N2 Ni1 N8 94.87(8) . . ?
N7 Ni1 N8 78.22(8) . . ?
Ni1 O9 H61 106.5(19) . . ?
Ni1 O9 H60 110(2) . . ?
H61 O9 H60 100(3) . . ?
C26 O10 Ni1 121.97(15) . . ?
O4 Cl1 O1 100.2(6) . . ?
O4 Cl1 O2 104.0(7) . . ?
O1 Cl1 O2 118.7(8) . . ?
O4 Cl1 O3 104.2(6) . . ?
O1 Cl1 O3 105.3(6) . . ?
O2 Cl1 O3 121.3(7) . . ?
O6 Cl2 O7 109.5(9) . . ?
O6 Cl2 O8 108.8(14) . . ?
O7 Cl2 O8 104.2(12) . . ?
O6 Cl2 O5 116.3(6) . . ?
O7 Cl2 O5 105.1(6) . . ?
O8 Cl2 O5 112.2(14) . . ?
O2' Cl1' O1' 96.4(12) . . ?
O2' Cl1' O4' 113.8(14) . . ?
O1' Cl1' O4' 118.8(9) . . ?
O2' Cl1' O3' 101.5(10) . . ?
O1' Cl1' O3' 119.4(9) . . ?
O4' Cl1' O3' 105.5(7) . . ?
O6' Cl2' O5' 113.7(13) . . ?
O6' Cl2' O7' 91.3(11) . . ?
O5' Cl2' O7' 109.1(14) . . ?
O6' Cl2' O8' 114.5(16) . . ?
O5' Cl2' O8' 116.9(11) . . ?
O7' Cl2' O8' 107.9(13) . . ?

loop_
_geom_bond_atom_site_label_1
_geom_bond_atom_site_label_2
_geom_bond_distance
_geom_bond_site_symmetry_2
_geom_bond_publ_flag
C1 N1 1.458(3) . ?
C1 H1A 0.9800 . ?
C1 H1B 0.9800 . ?
C1 H1C 0.9800 . ?
C2 C3 1.499(4) . ?
C2 H2A 0.9800 . ?
C2 H2B 0.9800 . ?
C2 H2C 0.9800 . ?
C3 N1 1.358(3) . ?
C3 C4 1.382(4) . ?
C4 C5 1.402(3) . ?
C4 H4 0.9500 . ?
C5 N2 1.345(3) . ?
C5 C6 1.455(3) . ?
C6 N3 1.347(3) . ?
C6 C7 1.400(3) . ?
C7 C8 1.384(4) . ?
C7 H7 0.9500 . ?
C8 N4 1.365(3) . ?
C8 C9 1.493(3) . ?
C9 H9A 0.9800 . ?
C9 H9B 0.9800 . ?
C9 H9C 0.9800 . ?
C10 N4 1.461(3) . ?
C10 C11 1.532(3) . ?
C10 H10A 0.9900 . ?
C10 H10B 0.9900 . ?
C11 N5 1.477(3) . ?
C11 H11A 0.9900 . ?
C11 H11B 0.9900 . ?
C12 N5 1.496(3) . ?
C12 C13 1.531(3) . ?
C12 H12A 0.9900 . ?
C12 H12B 0.9900 . ?
C13 C14 1.521(4) . ?
C13 H13A 0.9900 . ?
C13 H13B 0.9900 . ?
C14 H14A 0.9800 . ?
C14 H14B 0.9800 . ?
C14 H14C 0.9800 . ?
C15 N5 1.501(3) . ?
C15 C16 1.531(3) . ?
C15 H15A 0.9900 . ?
C15 H15B 0.9900 . ?
C16 N6 1.456(3) . ?
C16 H16A 0.9900 . ?
C16 H16B 0.9900 . ?
C17 C18 1.495(3) . ?
C17 H17A 0.9800 . ?
C17 H17B 0.9800 . ?
C17 H17C 0.9800 . ?
C18 N6 1.365(3) . ?
C18 C19 1.382(4) . ?
C19 C20 1.399(3) . ?
C19 H19 0.9500 . ?
C20 N7 1.344(3) . ?
C20 C21 1.455(3) . ?
C21 N8 1.342(3) . ?
C21 C22 1.401(3) . ?
C22 C23 1.388(4) . ?
C22 H22 0.9500 . ?
C23 N9 1.356(3) . ?
C23 C24 1.499(3) . ?
C24 H24A 0.9800 . ?
C24 H24B 0.9800 . ?
C24 H24C 0.9800 . ?
C25 N9 1.457(3) . ?
C25 H25A 0.9800 . ?
C25 H25B 0.9800 . ?
C25 H25C 0.9800 . ?
C26 O10 1.439(3) . ?
C26 H26A 0.9800 . ?
C26 H26B 0.9800 . ?
C26 H26C 0.9800 . ?
N1 N2 1.363(3) . ?
N2 Ni1 2.1064(19) . ?
N3 N4 1.361(3) . ?
N3 Ni1 2.1044(19) . ?
N6 N7 1.364(3) . ?
N7 Ni1 2.1175(19) . ?
N8 N9 1.366(3) . ?
N8 Ni1 2.1282(19) . ?
Ni1 O10 2.0920(16) . ?
Ni1 O9 2.0995(18) . ?
O1 Cl1 1.446(9) . ?
O2 Cl1 1.450(7) . ?
O3 Cl1 1.454(9) . ?
O4 Cl1 1.365(7) . ?
O5 Cl2 1.490(9) . ?
O6 Cl2 1.375(9) . ?
O7 Cl2 1.408(9) . ?
O8 Cl2 1.429(14) . ?
O9 H61 0.869(17) . ?
O9 H60 0.88(4) . ?
Cl1' O2' 1.300(12) . ?
Cl1' O1' 1.366(11) . ?
Cl1' O4' 1.411(10) . ?
Cl1' O3' 1.430(9) . ?
Cl2' O6' 1.337(12) . ?
Cl2' O5' 1.338(11) . ?
Cl2' O7' 1.395(9) . ?
Cl2' O8' 1.418(14) . ?
